data_7009375
loop_
_publ_author_name
'Fern\'andez-Gal\'an, Rafael'
'Hitchcock, Peter B.'
'Lappert, Michael F.'
'Anti\~nolo, Antonio'
'Rodr\'iguez, Ana M.'

_publ_section_title
;
 Synthesis and structural characterisation of new ansa-bis(propene)s
 and {ansa-bis(allyl)}alkali metal and {ansa-bis(allyl)}transition
 metal complexes
;
_journal_issue 11
_journal_name_full 'Journal of the Chemical Society, Dalton Transactions'
_journal_page_first 1743
_journal_paper_doi 10.1039/b000451k
_journal_year 2000
_chemical_formula_structural '[SiMe2{CHCHCH(SiMe3)Li(tmeda)}2]'
_chemical_formula_sum 'C26 H62 Li2 N4 Si3'
_chemical_formula_weight 528.95
_chemical_name_systematic
; 
 ? 
;
_space_group_IT_number 15
_symmetry_cell_setting monoclinic
_symmetry_space_group_name_Hall '-C 2yc'
_symmetry_space_group_name_H-M 'C 1 2/c 1'
_atom_sites_solution_hydrogens geom
_atom_sites_solution_primary direct
_atom_sites_solution_secondary difmap
_audit_creation_method SHELXL
_cell_angle_alpha 90.00
_cell_angle_beta 99.78(3)
_cell_angle_gamma 90.00
_cell_formula_units_Z 4
_cell_length_a 17.496(6)
_cell_length_b 13.420(7)
_cell_length_c 16.247(6)
_cell_measurement_reflns_used 25
_cell_measurement_temperature 173(2)
_cell_measurement_theta_max 10
_cell_measurement_theta_min 7
_cell_volume 3759(3)
_computing_cell_refinement 'Enraf-Nonius CAD4'
_computing_data_collection 'Enraf-Nonius CAD4'
_computing_molecular_graphics 'CAMERON (Watkin and Pearce,1993)'
_computing_publication_material SHELXL-93
_computing_structure_refinement 'SHELXL-93 (Sheldrick, 1993)'
_computing_structure_solution 'SHELXS-86 (Sheldrick, 1990)'
_diffrn_ambient_temperature 173(2)
_diffrn_measurement_device ' Enraf-Nonius CAD4'
_diffrn_measurement_method \w--2\q
_diffrn_radiation_monochromator graphite
_diffrn_radiation_source 'fine-focus sealed tube'
_diffrn_radiation_type MoK\a
_diffrn_radiation_wavelength 0.71073
_diffrn_reflns_av_R_equivalents 0.0721
_diffrn_reflns_av_sigmaI/netI 0.1363
_diffrn_reflns_limit_h_max 20
_diffrn_reflns_limit_h_min 0
_diffrn_reflns_limit_k_max 15
_diffrn_reflns_limit_k_min 0
_diffrn_reflns_limit_l_max 19
_diffrn_reflns_limit_l_min -19
_diffrn_reflns_number 3397
_diffrn_reflns_theta_max 24.97
_diffrn_reflns_theta_min 2.19
_diffrn_standards_decay_% 0
_diffrn_standards_interval_time 120
_diffrn_standards_number 2
_exptl_absorpt_coefficient_mu 0.144
_exptl_absorpt_correction_type none
_exptl_crystal_density_diffrn 0.935
_exptl_crystal_F_000 1176
_exptl_crystal_size_max 0.20
_exptl_crystal_size_mid 0.20
_exptl_crystal_size_min 0.10
_refine_diff_density_max 0.482
_refine_diff_density_min -0.271
_refine_diff_density_rms 0.063
_refine_ls_extinction_method none
_refine_ls_goodness_of_fit_all 1.023
_refine_ls_goodness_of_fit_obs 1.150
_refine_ls_hydrogen_treatment riding
_refine_ls_matrix_type full
_refine_ls_number_parameters 171
_refine_ls_number_reflns 3292
_refine_ls_number_restraints 0
_refine_ls_restrained_S_all 1.024
_refine_ls_restrained_S_obs 1.150
_refine_ls_R_factor_all 0.1909
_refine_ls_R_factor_obs 0.0899
_refine_ls_shift/esd_max -0.001
_refine_ls_shift/esd_mean 0.000
_refine_ls_structure_factor_coef Fsqd
_refine_ls_weighting_details 'w=1/[\s^2^(Fo^2^)+(0.1184P)^2^+4.8934P] where P=(Fo^2^+2Fc^2^)/3'
_refine_ls_weighting_scheme calc
_refine_ls_wR_factor_all 0.2726
_refine_ls_wR_factor_obs 0.2103
_reflns_number_observed 1591
_reflns_number_total 3293
_reflns_observed_criterion >2sigma(I)
_cod_data_source_file b000451k.txt
_cod_data_source_block apr498
_cod_depositor_comments
;
The following automatic conversions were performed:

'_refine_ls_weighting_scheme' value 'calc
w=1/[\s^2^(Fo^2^)+(0.1184P)^2^+4.8934P] where P=(Fo^2^+2Fc^2^)/3' was
changed to 'calc'. New tag '_refine_ls_weighting_details' was
created. The value of the new tag was set to
'w=1/[\s^2^(Fo^2^)+(0.1184P)^2^+4.8934P] where P=(Fo^2^+2Fc^2^)/3'.

Automatic conversion script
Id: cif_fix_values 3143 2015-03-26 13:38:13Z robertas 
;
_cod_original_cell_volume 3759.3(27)
_cod_original_sg_symbol_H-M C2/c
_cod_database_code 7009375

loop_
_symmetry_equiv_pos_as_xyz
'x, y, z'
'x, -y, z+1/2'
'x+1/2, y+1/2, z'
'x+1/2, -y+1/2, z+1/2'
'-x, -y, -z'
'-x, y, -z-1/2'
'-x+1/2, -y+1/2, -z'
'-x+1/2, y+1/2, -z-1/2'

loop_
_atom_site_aniso_label
_atom_site_aniso_U_11
_atom_site_aniso_U_22
_atom_site_aniso_U_33
_atom_site_aniso_U_23
_atom_site_aniso_U_13
_atom_site_aniso_U_12
Li 0.033(5) 0.051(6) 0.051(5) 0.000(5) 0.007(4) -0.007(4)
Si1 0.0336(12) 0.0317(12) 0.0486(13) 0.000 0.0074(10) 0.000
Si2 0.0579(12) 0.0438(10) 0.0587(11) 0.0097(9) 0.0104(9) 0.0024(9)
N1 0.035(3) 0.064(4) 0.052(3) -0.003(3) 0.007(2) -0.003(2)
N2 0.041(3) 0.077(4) 0.078(4) -0.021(3) 0.005(3) -0.025(3)
C1 0.031(3) 0.041(3) 0.047(3) -0.008(3) 0.011(3) -0.005(3)
C2 0.029(3) 0.040(3) 0.043(3) 0.000(3) 0.001(2) -0.001(2)
C3 0.049(4) 0.041(3) 0.040(3) 0.001(3) 0.006(3) 0.002(3)
C4 0.065(4) 0.056(4) 0.069(4) -0.002(3) 0.014(3) -0.023(4)
C5 0.248(13) 0.073(6) 0.094(6) 0.015(5) 0.044(7) 0.052(7)
C6 0.139(9) 0.085(7) 0.284(14) 0.093(8) 0.117(10) 0.033(6)
C7 0.137(9) 0.068(6) 0.207(11) 0.031(7) -0.080(8) 0.012(6)
C8 0.039(4) 0.132(7) 0.081(5) -0.022(5) 0.004(4) -0.008(5)
C9 0.039(4) 0.132(8) 0.142(8) -0.061(7) 0.005(5) -0.028(5)
C10 0.078(5) 0.102(6) 0.070(5) 0.011(4) 0.030(4) 0.006(5)
C11 0.060(5) 0.078(6) 0.109(6) -0.006(5) 0.018(4) 0.008(4)
C12 0.104(7) 0.102(7) 0.146(9) -0.048(7) 0.007(6) -0.043(6)
C13 0.075(6) 0.197(11) 0.081(6) 0.021(7) -0.028(5) -0.049(7)

loop_
_atom_site_label
_atom_site_type_symbol
_atom_site_fract_x
_atom_site_fract_y
_atom_site_fract_z
_atom_site_U_iso_or_equiv
_atom_site_thermal_displace_type
_atom_site_occupancy
_atom_site_calc_flag
_atom_site_refinement_flags
_atom_site_disorder_group
Li Li -0.1136(5) -0.0971(7) 0.3667(6) 0.045(2) Uani 1 d . .
Si1 Si 0.0000 0.0570(2) 0.2500 0.0379(6) Uani 1 d S .
Si2 Si 0.01235(11) -0.29715(13) 0.45811(11) 0.0534(6) Uani 1 d . .
N1 N -0.1946(3) -0.0357(4) 0.4334(3) 0.0503(13) Uani 1 d . .
N2 N -0.2065(3) -0.1502(5) 0.2809(4) 0.066(2) Uani 1 d . .
C1 C -0.0100(3) -0.0153(4) 0.3424(4) 0.0393(14) Uani 1 d . .
H1 H -0.0261(25) 0.0194(33) 0.3861(27) 0.023(12) Uiso 1 d . .
C2 C 0.0070(3) -0.1142(4) 0.3634(3) 0.0381(13) Uani 1 d . .
H2 H 0.0229(29) -0.1559(39) 0.3144(31) 0.048(15) Uiso 1 d . .
C3 C -0.0068(3) -0.1668(4) 0.4334(4) 0.0434(14) Uani 1 d . .
H3 H -0.0184(28) -0.1287(37) 0.4750(28) 0.034(15) Uiso 1 d . .
C4 C 0.0844(4) 0.1452(5) 0.2689(4) 0.063(2) Uani 1 d . .
H4A H 0.0873(4) 0.1822(5) 0.2175(4) 0.095 Uiso 1 calc R .
H4B H 0.1324(4) 0.1075(5) 0.2857(4) 0.095 Uiso 1 calc R .
H4C H 0.0775(4) 0.1921(5) 0.3133(4) 0.095 Uiso 1 calc R .
C5 C 0.0241(7) -0.3706(6) 0.3652(5) 0.137(4) Uani 1 d . .
H5A H 0.0344(7) -0.4403(6) 0.3812(5) 0.205 Uiso 1 calc R .
H5B H 0.0677(7) -0.3440(6) 0.3412(5) 0.205 Uiso 1 calc R .
H5C H -0.0234(7) -0.3664(6) 0.3236(5) 0.205 Uiso 1 calc R .
C6 C -0.0663(6) -0.3521(7) 0.5049(8) 0.160(5) Uani 1 d . .
H6A H -0.0548(6) -0.4224(7) 0.5178(8) 0.239 Uiso 1 calc R .
H6B H -0.1152(6) -0.3468(7) 0.4656(8) 0.239 Uiso 1 calc R .
H6C H -0.0709(6) -0.3163(7) 0.5565(8) 0.239 Uiso 1 calc R .
C7 C 0.1024(6) -0.3197(6) 0.5360(7) 0.150(5) Uani 1 d . .
H7A H 0.1089(6) -0.3914(6) 0.5461(7) 0.225 Uiso 1 calc R .
H7B H 0.0981(6) -0.2858(6) 0.5884(7) 0.225 Uiso 1 calc R .
H7C H 0.1473(6) -0.2936(6) 0.5142(7) 0.225 Uiso 1 calc R .
C8 C -0.2679(4) -0.0499(7) 0.3771(5) 0.084(2) Uani 1 d . .
H8A H -0.3096(4) -0.0557(7) 0.4111(5) 0.101 Uiso 1 calc R .
H8B H -0.2786(4) 0.0105(7) 0.3421(5) 0.101 Uiso 1 calc R .
C9 C -0.2721(4) -0.1334(7) 0.3238(6) 0.105(3) Uani 1 d . .
H9A H -0.3194(4) -0.1268(7) 0.2811(6) 0.126 Uiso 1 calc R .
H9B H -0.2786(4) -0.1935(7) 0.3573(6) 0.126 Uiso 1 calc R .
C10 C -0.1920(4) -0.0886(6) 0.5127(4) 0.081(2) Uani 1 d . .
H10A H -0.1418(4) -0.0769(6) 0.5484(4) 0.122 Uiso 1 calc R .
H10B H -0.1989(4) -0.1602(6) 0.5019(4) 0.122 Uiso 1 calc R .
H10C H -0.2336(4) -0.0641(6) 0.5408(4) 0.122 Uiso 1 calc R .
C11 C -0.1829(4) 0.0705(6) 0.4516(5) 0.082(2) Uani 1 d . .
H11A H -0.1335(4) 0.0801(6) 0.4895(5) 0.124 Uiso 1 calc R .
H11B H -0.2254(4) 0.0956(6) 0.4780(5) 0.124 Uiso 1 calc R .
H11C H -0.1819(4) 0.1069(6) 0.3995(5) 0.124 Uiso 1 calc R .
C12 C -0.2024(5) -0.2561(7) 0.2639(6) 0.119(3) Uani 1 d . .
H12A H -0.1972(5) -0.2934(7) 0.3164(6) 0.178 Uiso 1 calc R .
H12B H -0.1574(5) -0.2695(7) 0.2369(6) 0.178 Uiso 1 calc R .
H12C H -0.2498(5) -0.2770(7) 0.2268(6) 0.178 Uiso 1 calc R .
C13 C -0.2141(5) -0.0964(8) 0.2041(5) 0.123(4) Uani 1 d . .
H13A H -0.2169(5) -0.0248(8) 0.2154(5) 0.184 Uiso 1 calc R .
H13B H -0.2615(5) -0.1174(8) 0.1671(5) 0.184 Uiso 1 calc R .
H13C H -0.1691(5) -0.1099(8) 0.1772(5) 0.184 Uiso 1 calc R .

loop_
_atom_type_symbol
_atom_type_description
_atom_type_scat_dispersion_real
_atom_type_scat_dispersion_imag
_atom_type_scat_source
C C 0.0033 0.0016 'International Tables Vol C Tables 4.2.6.8 and 6.1.1.4'
H H 0.0000 0.0000 'International Tables Vol C Tables 4.2.6.8 and 6.1.1.4'
N N 0.0061 0.0033 'International Tables Vol C Tables 4.2.6.8 and 6.1.1.4'
Si Si 0.0817 0.0704 'International Tables Vol C Tables 4.2.6.8 and 6.1.1.4'
Li Li -0.0003 0.0001 'International Tables Vol C Tables 4.2.6.8 and 6.1.1.4'

loop_
_geom_angle_atom_site_label_1
_geom_angle_atom_site_label_2
_geom_angle_atom_site_label_3
_geom_angle
_geom_angle_site_symmetry_1
_geom_angle_site_symmetry_3
_geom_angle_publ_flag
N2 Li N1 87.7(4) . . ?
N2 Li C2 127.6(5) . . ?
N1 Li C2 144.6(5) . . ?
N2 Li C3 133.3(5) . . ?
N1 Li C3 120.3(5) . . ?
C2 Li C3 37.5(3) . . ?
N2 Li C1 128.5(5) . . ?
N1 Li C1 123.0(5) . . ?
C2 Li C1 37.3(2) . . ?
C3 Li C1 69.3(3) . . ?
N2 Li C9 30.7(2) . . ?
N1 Li C9 57.7(3) . . ?
C2 Li C9 157.3(5) . . ?
C3 Li C9 140.7(5) . . ?
C1 Li C9 148.6(5) . . ?
C1 Si1 C1 115.7(4) . 6_556 ?
C1 Si1 C4 112.6(3) . . ?
C1 Si1 C4 106.7(3) 6_556 . ?
C1 Si1 C4 106.7(3) . 6_556 ?
C1 Si1 C4 112.6(3) 6_556 6_556 ?
C4 Si1 C4 101.7(4) . 6_556 ?
C3 Si2 C6 110.8(4) . . ?
C3 Si2 C5 112.1(3) . . ?
C6 Si2 C5 108.7(6) . . ?
C3 Si2 C7 114.1(3) . . ?
C6 Si2 C7 105.0(5) . . ?
C5 Si2 C7 105.6(5) . . ?
C8 N1 C11 109.4(6) . . ?
C8 N1 C10 112.4(6) . . ?
C11 N1 C10 108.2(6) . . ?
C8 N1 Li 103.0(5) . . ?
C11 N1 Li 113.9(5) . . ?
C10 N1 Li 110.0(5) . . ?
C13 N2 C12 109.2(7) . . ?
C13 N2 C9 112.0(7) . . ?
C12 N2 C9 108.1(6) . . ?
C13 N2 Li 111.0(5) . . ?
C12 N2 Li 113.9(6) . . ?
C9 N2 Li 102.4(5) . . ?
C2 C1 Si1 131.6(5) . . ?
C2 C1 Li 68.3(4) . . ?
Si1 C1 Li 127.5(4) . . ?
C1 C2 C3 128.6(6) . . ?
C1 C2 Li 74.4(4) . . ?
C3 C2 Li 74.0(4) . . ?
C2 C3 Si2 128.1(5) . . ?
C2 C3 Li 68.5(4) . . ?
Si2 C3 Li 128.9(4) . . ?
C9 C8 N1 115.9(7) . . ?
C8 C9 N2 117.0(6) . . ?
C8 C9 Li 76.2(4) . . ?
N2 C9 Li 46.8(3) . . ?

loop_
_geom_bond_atom_site_label_1
_geom_bond_atom_site_label_2
_geom_bond_distance
_geom_bond_site_symmetry_2
_geom_bond_publ_flag
Li N2 2.079(10) . ?
Li N1 2.093(10) . ?
Li C2 2.131(10) . ?
Li C3 2.202(11) . ?
Li C1 2.210(10) . ?
Li C9 2.785(11) . ?
Si1 C1 1.820(6) . ?
Si1 C1 1.820(6) 6_556 ?
Si1 C4 1.877(6) . ?
Si1 C4 1.877(6) 6_556 ?
Si2 C3 1.814(6) . ?
Si2 C6 1.837(9) . ?
Si2 C5 1.844(8) . ?
Si2 C7 1.870(8) . ?
N1 C8 1.456(8) . ?
N1 C11 1.463(8) . ?
N1 C10 1.465(8) . ?
N2 C13 1.428(9) . ?
N2 C12 1.452(10) . ?
N2 C9 1.458(9) . ?
C1 C2 1.390(8) . ?
C2 C3 1.395(8) . ?
C8 C9 1.410(10) . ?
